data_2100054
loop_
_publ_author_name
'Richard E. Marsh'

_publ_section_title
;
 Space group <i>P</i>1: an update
;
_journal_issue 3
_journal_name_full 'Acta Crystallographica Section B'
_journal_page_first 359
_journal_page_last 359
_journal_paper_doi 10.1107/S0108768105009651
_journal_volume 61
_journal_year 2005
_chemical_formula_moiety 'C26 H32 N4 Cu, Cl O4'
_chemical_formula_sum 'C26 H32 Cl Cu N4 O4'
_space_group_crystal_system triclinic
_space_group_IT_number 2
_space_group_name_Hall '-P 1'
_space_group_name_H-M_alt 'P -1'
_audit_creation_method CRYM
_cell_angle_alpha 106.49
_cell_angle_beta 106.11
_cell_angle_gamma 99.27
_cell_formula_units_Z 2
_cell_length_a 11.9560
_cell_length_b 12.0730
_cell_length_c 10.3790
_cell_volume 1332.524
_cod_data_source_file bk0148.cif
_cod_data_source_block MERYEN
_cod_depositor_comments
;
 Updating space group information and adding the symmetry operation list.

 Antanas Vaitkus,
 2018-06-14

  Added moiety chemical formula and Z value from Marsh (2005) paper.
  The summary chemical formula is calculated from moiety formula using
  AdHocParser
  (svn://www.crystallography.net/cod-tools/trunk/Formulae/AdHocParser.yp,
  revision 1441.)

  Andrius Merkys
  2013-11-11
;
_cod_original_sg_symbol_H-M P-1
_cod_original_formula_sum 'not given'
_cod_database_code 2100054

loop_
_space_group_symop_id
_space_group_symop_operation_xyz
1 x,y,z
2 -x,-y,-z

loop_
_atom_site_label
_atom_site_fract_x
_atom_site_fract_y
_atom_site_fract_z
_atom_site_type_symbol
Cu1 0.36915 0.26130 0.54295 Cu
Cl1 -0.13265 0.23955 0.31455 Cl
O1 -0.14090 0.22195 0.44135 O
O2 -0.13635 0.36060 0.32440 O
O3 -0.02480 0.21915 0.29300 O
O4 -0.23575 0.16350 0.19675 O
N1 0.26375 0.10875 0.56870 N
N2 0.50875 0.31515 0.72950 N
N3 0.38130 0.16805 0.34845 N
N4 0.27430 0.36750 0.48135 N
C1 0.52800 0.52565 0.75750 C
C2 0.56285 0.43010 0.81345 C
C3 0.64880 0.45985 0.94950 C
C4 0.67940 0.37190 0.99995 C
C5 0.62445 0.25370 0.91345 C
C6 0.54015 0.22805 0.77985 C
C7 0.47560 0.10055 0.68605 C
C8 0.34295 0.06890 0.67585 C
C9 0.58785 0.28620 0.42200 C
C10 0.47720 0.19805 0.30885 C
C11 0.47510 0.14895 0.16950 C
C12 0.37345 0.06650 0.06915 C
C13 0.27465 0.03380 0.10960 C
C14 0.28105 0.08575 0.24965 C
C15 0.17850 0.04990 0.30035 C
C16 0.21875 0.00900 0.42795 C
C17 0.15855 0.13345 0.61135 C
C18 0.19365 0.25515 0.73005 C
C19 0.11095 0.26335 0.81810 C
C20 0.01520 0.31265 0.79000 C
C21 -0.06175 0.31750 0.86900 C
C22 -0.03875 0.27525 0.98320 C
C23 0.05555 0.22550 1.01135 C
C24 0.12900 0.21890 0.92810 C
C25 0.21730 0.41895 0.42530 C
C26 0.14675 0.48630 0.35550 C
H1 0.53535 0.51400 0.66750 H
H2 0.56335 0.60205 0.82700 H
H3 0.44585 0.53290 0.74550 H
H4 0.69010 0.54605 1.00150 H
H5 0.73970 0.38310 1.08080 H
H6 0.65395 0.18935 0.94040 H
H7 0.47665 0.09035 0.58795 H
H8 0.51590 0.04630 0.72790 H
H9 0.33785 0.11315 0.77000 H
H10 0.31435 -0.01285 0.65900 H
H11 0.62050 0.25175 0.48600 H
H12 0.64870 0.30805 0.37800 H
H13 0.57150 0.36195 0.46500 H
H14 0.55385 0.17880 0.14260 H
H15 0.35805 0.02195 -0.04175 H
H16 0.19400 -0.04475 0.04745 H
H17 0.15190 0.11825 0.31940 H
H18 0.11835 -0.01720 0.22145 H
H19 0.15605 -0.05000 0.42550 H
H20 0.28440 -0.03340 0.41900 H
H21 0.13305 0.06595 0.64555 H
H22 0.09000 0.12450 0.52755 H
H23 0.19755 0.32055 0.69350 H
H24 0.28080 0.27490 0.79400 H
H25 -0.00055 0.34770 0.71100 H
H26 -0.12050 0.36550 0.85650 H
H27 -0.09645 0.28575 1.04045 H
H28 0.06340 0.17630 1.07730 H
H29 0.19910 0.18490 0.94415 H
H30 0.18195 0.56035 0.38180 H
H31 0.08215 0.47725 0.34580 H
H32 0.14735 0.47210 0.27130 H
